data_8000044
loop_
_publ_author_name
'Ryusuke Noguchi'
'Akihiro Hara'
'Akiyoshi Sugie'
'Sawako Tanabe'
'Kenji Nomiya'

_publ_section_title
;
 Synthesis and Structure of a Molecular Metal Propeller with Three
 Leaves, a Tetranuclear Silver(I) Cluster Formed by 2-Mercaptobenzoate
 and Triphenylphosphine Ligands
;
_journal_issue 4
_journal_name_full 'Chemistry Letters'
_journal_page_first 578
_journal_paper_doi 10.1246/cl.2005.578
_journal_volume 34
_journal_year 2005
_chemical_formula_sum 'C102 H86 Ag4 O9 P4 S4'
_chemical_formula_weight 2139.31
_space_group_IT_number 15
_symmetry_cell_setting monoclinic
_symmetry_space_group_name_Hall '-C 2yc'
_symmetry_space_group_name_H-M 'C 1 2/c 1'
_atom_sites_solution_hydrogens geom
_atom_sites_solution_primary direct
_atom_sites_solution_secondary difmap
_audit_creation_method SHELXL-97
_cell_angle_alpha 90.00
_cell_angle_beta 132.258(3)
_cell_angle_gamma 90.00
_cell_formula_units_Z 8
_cell_length_a 37.626(8)
_cell_length_b 29.464(6)
_cell_length_c 25.400(5)
_cell_measurement_reflns_used 7977
_cell_measurement_temperature 90(2)
_cell_measurement_theta_max 27.85
_cell_measurement_theta_min 2.17
_cell_volume 20841(8)
_computing_cell_refinement 'Bruker SMART'
_computing_data_collection 'Bruker SMART'
_computing_data_reduction 'Bruker SAINT'
_computing_molecular_graphics 'Bruker SHELXTL'
_computing_publication_material 'Bruker SHELXTL'
_computing_structure_refinement 'SHELXL-97 (Sheldrick, 1997)'
_computing_structure_solution 'SHELXS-97 (Sheldrick, 1990)'
_diffrn_ambient_temperature 90(2)
_diffrn_detector_area_resol_mean 8.366
_diffrn_measured_fraction_theta_full 0.992
_diffrn_measured_fraction_theta_max 0.992
_diffrn_measurement_device_type 'CCD area detector'
_diffrn_measurement_method 'phi and omega scans'
_diffrn_radiation_monochromator graphite
_diffrn_radiation_source 'fine-focus sealed tube'
_diffrn_radiation_type MoK\a
_diffrn_radiation_wavelength 0.71073
_diffrn_reflns_av_R_equivalents 0.0760
_diffrn_reflns_av_sigmaI/netI 0.0655
_diffrn_reflns_limit_h_max 50
_diffrn_reflns_limit_h_min -50
_diffrn_reflns_limit_k_max 39
_diffrn_reflns_limit_k_min -39
_diffrn_reflns_limit_l_max 33
_diffrn_reflns_limit_l_min -33
_diffrn_reflns_number 124968
_diffrn_reflns_theta_full 28.42
_diffrn_reflns_theta_max 28.42
_diffrn_reflns_theta_min 1.01
_exptl_absorpt_coefficient_mu 0.934
_exptl_absorpt_correction_T_max 0.9124
_exptl_absorpt_correction_T_min 0.8280
_exptl_absorpt_correction_type none
_exptl_crystal_colour yellow
_exptl_crystal_density_diffrn 1.364
_exptl_crystal_density_meas 0
_exptl_crystal_density_method 'not measured'
_exptl_crystal_description plate
_exptl_crystal_F_000 8656
_exptl_crystal_size_max 0.21
_exptl_crystal_size_mid 0.20
_exptl_crystal_size_min 0.10
_refine_diff_density_max 4.160
_refine_diff_density_min -0.814
_refine_diff_density_rms 0.273
_refine_ls_extinction_method none
_refine_ls_goodness_of_fit_ref 1.041
_refine_ls_hydrogen_treatment mixed
_refine_ls_matrix_type full
_refine_ls_number_parameters 1130
_refine_ls_number_reflns 26002
_refine_ls_number_restraints 0
_refine_ls_restrained_S_all 1.041
_refine_ls_R_factor_all 0.0893
_refine_ls_R_factor_gt 0.0629
_refine_ls_shift/su_max 7.948
_refine_ls_shift/su_mean 0.281
_refine_ls_structure_factor_coef Fsqd
_refine_ls_weighting_details 'calc w=1/[\s^2^(Fo^2^)+(0.1558P)^2^+0.0000P] where P=(Fo^2^+2Fc^2^)/3'
_refine_ls_weighting_scheme calc
_refine_ls_wR_factor_gt 0.2177
_refine_ls_wR_factor_ref 0.2362
_reflns_number_gt 17717
_reflns_number_total 26002
_reflns_threshold_expression >2sigma(I)
_cod_depositor_comments
;
The following automatic conversions were performed:
'_symmetry_cell_setting' value 'Monoclinic' changed to 'monoclinic'
according to '/home/saulius/struct/CIF-dictionaries/cif_core.dic'
dictionary named 'cif_core.dic' version 2.4.1 from 2010-06-29.

Automatic conversion script
Id: cif_fix_enum 1527 2010-12-29 10:47:43Z saulius 
;
_cod_original_sg_symbol_H-M C2/c
_cod_database_code 8000044

loop_
_symmetry_equiv_pos_as_xyz
'x, y, z'
'-x, y, -z+1/2'
'x+1/2, y+1/2, z'
'-x+1/2, y+1/2, -z+1/2'
'-x, -y, -z'
'x, -y, z-1/2'
'-x+1/2, -y+1/2, -z'
'x+1/2, -y+1/2, z-1/2'

loop_
_atom_site_label
_atom_site_type_symbol
_atom_site_fract_x
_atom_site_fract_y
_atom_site_fract_z
_atom_site_U_iso_or_equiv
_atom_site_adp_type
_atom_site_occupancy
_atom_site_symmetry_multiplicity
_atom_site_calc_flag
_atom_site_refinement_flags
Ag1 Ag 0.103675(16) 0.655419(16) 0.09814(2) 0.03059(12) Uani 1 1 d .
Ag2 Ag 0.169374(16) 0.519653(14) 0.15975(2) 0.02834(12) Uani 1 1 d .
Ag3 Ag 0.208317(16) 0.625236(14) 0.11727(2) 0.02755(12) Uani 1 1 d .
Ag4 Ag 0.240083(16) 0.642128(15) 0.27984(2) 0.02709(12) Uani 1 1 d .
C11 C 0.0811(2) 0.6012(2) -0.0653(3) 0.0304(12) Uani 1 1 d .
C12 C 0.0940(2) 0.5725(2) -0.0118(3) 0.0290(12) Uani 1 1 d .
C13 C 0.0747(2) 0.5285(2) -0.0291(3) 0.0324(13) Uani 1 1 d .
H13 H 0.0844 0.5085 0.0078 0.039 Uiso 1 1 calc R
C14 C 0.0419(3) 0.5137(3) -0.0989(4) 0.0433(16) Uani 1 1 d .
H14 H 0.0293 0.4838 -0.1097 0.052 Uiso 1 1 calc R
C15 C 0.0276(3) 0.5433(3) -0.1533(4) 0.0482(18) Uani 1 1 d .
H15 H 0.0038 0.5341 -0.2016 0.058 Uiso 1 1 calc R
C16 C 0.0477(2) 0.5857(3) -0.1370(3) 0.0400(15) Uani 1 1 d .
H16 H 0.0393 0.6049 -0.1740 0.048 Uiso 1 1 calc R
C17 C 0.0999(2) 0.6479(2) -0.0532(3) 0.0333(13) Uani 1 1 d .
C21 C 0.3191(3) 0.5029(2) 0.3778(4) 0.0445(17) Uani 1 1 d .
C22 C 0.2738(3) 0.5283(2) 0.3355(3) 0.0358(14) Uani 1 1 d .
C23 C 0.2507(3) 0.5326(2) 0.3605(4) 0.051(2) Uani 1 1 d .
H23 H 0.2214 0.5488 0.3337 0.061 Uiso 1 1 calc R
C24 C 0.2707(4) 0.5131(3) 0.4250(5) 0.068(3) Uani 1 1 d .
H24 H 0.2544 0.5150 0.4416 0.082 Uiso 1 1 calc R
C25 C 0.3153(4) 0.4905(3) 0.4660(5) 0.062(2) Uani 1 1 d .
H25 H 0.3296 0.4788 0.5113 0.075 Uiso 1 1 calc R
C26 C 0.3380(3) 0.4852(3) 0.4425(4) 0.0534(19) Uani 1 1 d .
H26 H 0.3675 0.4690 0.4707 0.064 Uiso 1 1 calc R
C27 C 0.3465(3) 0.4953(3) 0.3560(5) 0.0527(19) Uani 1 1 d .
C31 C 0.2989(2) 0.7219(2) 0.1789(3) 0.0306(12) Uani 1 1 d .
C32 C 0.2900(2) 0.70431(19) 0.2203(3) 0.0254(11) Uani 1 1 d .
C33 C 0.3299(2) 0.6936(2) 0.2919(3) 0.0286(12) Uani 1 1 d .
H33 H 0.3246 0.6807 0.3203 0.034 Uiso 1 1 calc R
C34 C 0.3765(2) 0.7011(2) 0.3220(4) 0.0374(14) Uani 1 1 d .
H34 H 0.4028 0.6938 0.3705 0.045 Uiso 1 1 calc R
C35 C 0.3848(3) 0.7198(3) 0.2799(4) 0.0436(16) Uani 1 1 d .
H35 H 0.4166 0.7258 0.3001 0.052 Uiso 1 1 calc R
C36 C 0.3468(3) 0.7293(3) 0.2101(4) 0.0455(17) Uani 1 1 d .
H36 H 0.3526 0.7412 0.1817 0.055 Uiso 1 1 calc R
C37 C 0.2599(3) 0.7343(2) 0.1012(4) 0.0396(15) Uani 1 1 d .
C41 C 0.1324(2) 0.7023(2) 0.2959(3) 0.0386(15) Uani 1 1 d .
C42 C 0.1484(2) 0.6976(2) 0.2594(3) 0.0328(13) Uani 1 1 d .
C43 C 0.1638(3) 0.7368(2) 0.2472(4) 0.0418(15) Uani 1 1 d .
H43 H 0.1754 0.7335 0.2238 0.050 Uiso 1 1 calc R
C44 C 0.1626(4) 0.7801(3) 0.2684(5) 0.060(2) Uani 1 1 d .
H44 H 0.1720 0.8058 0.2577 0.072 Uiso 1 1 calc R
C45 C 0.1475(4) 0.7850(3) 0.3051(5) 0.068(3) Uani 1 1 d .
H45 H 0.1475 0.8140 0.3215 0.081 Uiso 1 1 calc R
C46 C 0.1324(3) 0.7465(3) 0.3174(4) 0.054(2) Uani 1 1 d .
H46 H 0.1215 0.7502 0.3417 0.065 Uiso 1 1 calc R
C47 C 0.1148(3) 0.6669(3) 0.3124(4) 0.0537(19) Uani 1 1 d .
C101 C 0.0116(2) 0.7070(2) -0.0716(3) 0.0357(14) Uani 1 1 d .
C102 C -0.0120(3) 0.6676(3) -0.1044(4) 0.0509(18) Uani 1 1 d .
H102 H -0.0123 0.6441 -0.0790 0.061 Uiso 1 1 calc R
C103 C -0.0361(3) 0.6618(4) -0.1764(5) 0.072(3) Uani 1 1 d .
H103 H -0.0531 0.6344 -0.1996 0.086 Uiso 1 1 calc R
C104 C -0.0357(3) 0.6947(4) -0.2141(4) 0.073(3) Uani 1 1 d .
H104 H -0.0528 0.6903 -0.2631 0.087 Uiso 1 1 calc R
C105 C -0.0116(3) 0.7321(4) -0.1819(4) 0.069(3) Uani 1 1 d .
H105 H -0.0104 0.7544 -0.2077 0.083 Uiso 1 1 calc R
C106 C 0.0125(2) 0.7403(3) -0.1102(4) 0.0476(18) Uani 1 1 d .
H106 H 0.0293 0.7680 -0.0881 0.057 Uiso 1 1 calc R
C107 C 0.0021(2) 0.7182(2) 0.0322(3) 0.0348(14) Uani 1 1 d .
C108 C -0.0471(2) 0.7190(2) -0.0249(4) 0.0377(14) Uani 1 1 d .
H108 H -0.0592 0.7209 -0.0718 0.045 Uiso 1 1 calc R
C109 C -0.0791(3) 0.7169(3) -0.0148(4) 0.0483(18) Uani 1 1 d .
H109 H -0.1127 0.7163 -0.0542 0.058 Uiso 1 1 calc R
C110 C -0.0607(3) 0.7159(3) 0.0537(5) 0.056(2) Uani 1 1 d .
H110 H -0.0823 0.7157 0.0612 0.068 Uiso 1 1 calc R
C111 C -0.0114(3) 0.7152(3) 0.1125(5) 0.0533(19) Uani 1 1 d .
H111 H 0.0005 0.7136 0.1594 0.064 Uiso 1 1 calc R
C112 C 0.0195(3) 0.7168(3) 0.1012(4) 0.0432(16) Uani 1 1 d .
H112 H 0.0532 0.7170 0.1407 0.052 Uiso 1 1 calc R
C113 C 0.0733(2) 0.7696(2) 0.0441(4) 0.0388(15) Uani 1 1 d .
C114 C 0.0516(3) 0.8091(3) 0.0417(5) 0.067(2) Uani 1 1 d .
H114 H 0.0218 0.8078 0.0303 0.080 Uiso 1 1 calc R
C115 C 0.0750(4) 0.8506(3) 0.0565(7) 0.085(3) Uani 1 1 d .
H115 H 0.0618 0.8773 0.0588 0.102 Uiso 1 1 calc R
C116 C 0.1152(3) 0.8543(3) 0.0678(6) 0.069(3) Uani 1 1 d .
H116 H 0.1288 0.8832 0.0741 0.083 Uiso 1 1 calc R
C117 C 0.1364(3) 0.8156(3) 0.0701(4) 0.056(2) Uani 1 1 d .
H117 H 0.1654 0.8175 0.0795 0.067 Uiso 1 1 calc R
C118 C 0.1154(2) 0.7734(2) 0.0586(4) 0.0429(16) Uani 1 1 d .
H118 H 0.1306 0.7467 0.0610 0.051 Uiso 1 1 calc R
C201 C 0.0786(2) 0.43388(19) 0.0769(3) 0.0274(12) Uani 1 1 d .
C202 C 0.0810(2) 0.4103(2) 0.0321(3) 0.0355(14) Uani 1 1 d .
H202 H 0.1113 0.4023 0.0480 0.043 Uiso 1 1 calc R
C203 C 0.0387(2) 0.3983(2) -0.0367(4) 0.0393(15) Uani 1 1 d .
H203 H 0.0405 0.3821 -0.0672 0.047 Uiso 1 1 calc R
C204 C -0.0053(2) 0.4101(2) -0.0599(4) 0.0377(14) Uani 1 1 d .
H204 H -0.0340 0.4020 -0.1065 0.045 Uiso 1 1 calc R
C205 C -0.0079(2) 0.4335(2) -0.0156(4) 0.0376(14) Uani 1 1 d .
H205 H -0.0383 0.4416 -0.0319 0.045 Uiso 1 1 calc R
C206 C 0.0336(2) 0.4454(2) 0.0525(3) 0.0341(13) Uani 1 1 d .
H206 H 0.0314 0.4614 0.0828 0.041 Uiso 1 1 calc R
C207 C 0.1202(2) 0.4642(2) 0.2162(3) 0.0308(13) Uani 1 1 d .
C208 C 0.1234(2) 0.4317(2) 0.2590(3) 0.0385(15) Uani 1 1 d .
H208 H 0.1347 0.4021 0.2619 0.046 Uiso 1 1 calc R
C209 C 0.1104(3) 0.4416(3) 0.2976(4) 0.0478(18) Uani 1 1 d .
H209 H 0.1129 0.4191 0.3268 0.057 Uiso 1 1 calc R
C210 C 0.0935(3) 0.4852(3) 0.2930(4) 0.0455(17) Uani 1 1 d .
H210 H 0.0841 0.4921 0.3187 0.055 Uiso 1 1 calc R
C211 C 0.0903(3) 0.5176(3) 0.2523(4) 0.0475(18) Uani 1 1 d .
H211 H 0.0789 0.5470 0.2498 0.057 Uiso 1 1 calc R
C212 C 0.1040(2) 0.5080(2) 0.2134(4) 0.0419(16) Uani 1 1 d .
H212 H 0.1023 0.5310 0.1855 0.050 Uiso 1 1 calc R
C213 C 0.1717(2) 0.4022(2) 0.2013(3) 0.0276(12) Uani 1 1 d .
C214 C 0.2217(2) 0.4075(2) 0.2483(3) 0.0305(12) Uani 1 1 d .
H214 H 0.2351 0.4370 0.2581 0.037 Uiso 1 1 calc R
C215 C 0.2518(2) 0.3700(2) 0.2808(4) 0.0388(15) Uani 1 1 d .
H215 H 0.2856 0.3738 0.3128 0.047 Uiso 1 1 calc R
C216 C 0.2318(2) 0.3263(2) 0.2660(3) 0.0351(14) Uani 1 1 d .
H216 H 0.2523 0.3006 0.2880 0.042 Uiso 1 1 calc R
C217 C 0.1832(2) 0.3207(2) 0.2203(3) 0.0340(14) Uani 1 1 d .
H217 H 0.1700 0.2912 0.2104 0.041 Uiso 1 1 calc R
C218 C 0.1528(2) 0.3588(2) 0.1877(3) 0.0301(12) Uani 1 1 d .
H218 H 0.1190 0.3548 0.1561 0.036 Uiso 1 1 calc R
C301 C 0.3051(3) 0.5654(2) 0.1495(4) 0.0418(16) Uani 1 1 d .
C302 C 0.3252(3) 0.5266(3) 0.1456(5) 0.0502(19) Uani 1 1 d .
H302 H 0.3056 0.5057 0.1074 0.060 Uiso 1 1 calc R
C303 C 0.3743(4) 0.5195(3) 0.1986(6) 0.073(3) Uani 1 1 d .
H303 H 0.3883 0.4937 0.1962 0.088 Uiso 1 1 calc R
C304 C 0.4031(4) 0.5495(4) 0.2550(7) 0.099(4) Uani 1 1 d .
H304 H 0.4363 0.5433 0.2924 0.119 Uiso 1 1 calc R
C305 C 0.3832(4) 0.5884(4) 0.2566(7) 0.116(5) Uani 1 1 d .
H305 H 0.4032 0.6107 0.2923 0.140 Uiso 1 1 calc R
C306 C 0.3333(3) 0.5946(3) 0.2048(5) 0.074(3) Uani 1 1 d .
H306 H 0.3191 0.6196 0.2086 0.089 Uiso 1 1 calc R
C307 C 0.2132(3) 0.5213(2) 0.0534(4) 0.0343(14) Uani 1 1 d .
C308 C 0.1786(3) 0.5090(2) -0.0177(4) 0.0461(17) Uani 1 1 d .
H308 H 0.1708 0.5295 -0.0531 0.055 Uiso 1 1 calc R
C309 C 0.1555(3) 0.4679(2) -0.0384(4) 0.0481(18) Uani 1 1 d .
H309 H 0.1325 0.4598 -0.0873 0.058 Uiso 1 1 calc R
C310 C 0.1663(3) 0.4383(2) 0.0139(4) 0.0419(16) Uani 1 1 d .
H310 H 0.1501 0.4100 0.0006 0.050 Uiso 1 1 calc R
C311 C 0.2002(3) 0.4503(2) 0.0842(4) 0.0368(15) Uani 1 1 d .
H311 H 0.2075 0.4300 0.1194 0.044 Uiso 1 1 calc R
C312 C 0.2241(3) 0.4911(2) 0.1048(4) 0.0383(15) Uani 1 1 d .
H312 H 0.2478 0.4988 0.1539 0.046 Uiso 1 1 calc R
C313 C 0.2309(3) 0.6019(2) 0.0070(4) 0.0465(18) Uani 1 1 d .
C314 C 0.2021(3) 0.6383(3) -0.0265(4) 0.0512(19) Uani 1 1 d .
H314 H 0.1869 0.6503 -0.0113 0.061 Uiso 1 1 calc R
C315 C 0.1942(3) 0.6589(3) -0.0843(5) 0.061(2) Uani 1 1 d .
H315 H 0.1740 0.6848 -0.1073 0.073 Uiso 1 1 calc R
C316 C 0.2149(4) 0.6420(3) -0.1053(5) 0.060(2) Uani 1 1 d .
H316 H 0.2120 0.6573 -0.1410 0.072 Uiso 1 1 calc R
C317 C 0.2400(5) 0.6038(4) -0.0775(6) 0.088(3) Uani 1 1 d .
H317 H 0.2525 0.5908 -0.0965 0.105 Uiso 1 1 calc R
C318 C 0.2484(4) 0.5822(3) -0.0212(5) 0.070(3) Uani 1 1 d .
H318 H 0.2658 0.5545 -0.0024 0.084 Uiso 1 1 calc R
C401 C 0.2897(2) 0.63264(19) 0.4615(3) 0.0304(13) Uani 1 1 d .
C402 C 0.2432(2) 0.6286(2) 0.4332(3) 0.0309(13) Uani 1 1 d .
H402 H 0.2175 0.6403 0.3871 0.037 Uiso 1 1 calc R
C403 C 0.2332(3) 0.6077(2) 0.4712(4) 0.0392(15) Uani 1 1 d .
H403 H 0.2010 0.6054 0.4512 0.047 Uiso 1 1 calc R
C404 C 0.2697(3) 0.5907(2) 0.5370(4) 0.0452(17) Uani 1 1 d .
H404 H 0.2629 0.5763 0.5630 0.054 Uiso 1 1 calc R
C405 C 0.3166(3) 0.5943(3) 0.5663(4) 0.0548(19) Uani 1 1 d .
H405 H 0.3420 0.5819 0.6120 0.066 Uiso 1 1 calc R
C406 C 0.3267(3) 0.6159(3) 0.5292(4) 0.0481(18) Uani 1 1 d .
H406 H 0.3590 0.6193 0.5503 0.058 Uiso 1 1 calc R
C407 C 0.2981(2) 0.7212(2) 0.4268(3) 0.0283(12) Uani 1 1 d .
C408 C 0.3006(3) 0.7356(2) 0.4811(4) 0.0495(19) Uani 1 1 d .
H408 H 0.3048 0.7138 0.5126 0.059 Uiso 1 1 calc R
C409 C 0.2971(3) 0.7815(3) 0.4903(4) 0.055(2) Uani 1 1 d .
H409 H 0.2980 0.7906 0.5271 0.067 Uiso 1 1 calc R
C410 C 0.2924(3) 0.8130(2) 0.4476(4) 0.0454(17) Uani 1 1 d .
H410 H 0.2913 0.8443 0.4555 0.054 Uiso 1 1 calc R
C411 C 0.2892(3) 0.7998(2) 0.3919(4) 0.0423(16) Uani 1 1 d .
H411 H 0.2854 0.8219 0.3613 0.051 Uiso 1 1 calc R
C412 C 0.2915(2) 0.7543(2) 0.3815(3) 0.0323(13) Uani 1 1 d .
H412 H 0.2884 0.7453 0.3427 0.039 Uiso 1 1 calc R
C413 C 0.3605(2) 0.6496(2) 0.4524(3) 0.0316(13) Uani 1 1 d .
C414 C 0.3997(3) 0.6741(3) 0.5112(4) 0.0451(16) Uani 1 1 d .
H414 H 0.3950 0.6989 0.5297 0.054 Uiso 1 1 calc R
C415 C 0.4460(3) 0.6611(3) 0.5421(4) 0.059(2) Uani 1 1 d .
H415 H 0.4729 0.6771 0.5823 0.071 Uiso 1 1 calc R
C416 C 0.4531(3) 0.6252(3) 0.5151(5) 0.066(3) Uani 1 1 d .
H416 H 0.4848 0.6165 0.5374 0.079 Uiso 1 1 calc R
C417 C 0.4152(3) 0.6024(3) 0.4572(5) 0.055(2) Uani 1 1 d .
H417 H 0.4205 0.5781 0.4385 0.066 Uiso 1 1 calc R
C418 C 0.3692(2) 0.6141(2) 0.4254(4) 0.0420(16) Uani 1 1 d .
H418 H 0.3429 0.5979 0.3845 0.050 Uiso 1 1 calc R
C1S C 0.3883(9) 0.7111(10) 0.1034(14) 0.193(15) Uani 0.80 1 d P
C2S C 0.3513(8) 0.6706(6) 0.0765(13) 0.137(8) Uani 0.80 1 d P
C3S C 0.0076(4) 0.5983(7) 0.2815(6) 0.117(8) Uani 0.75 1 d P
O11 O 0.12499(16) 0.66809(15) 0.0028(2) 0.0358(10) Uani 1 1 d .
O12 O 0.08765(19) 0.66767(18) -0.1109(2) 0.0493(13) Uani 1 1 d .
H12 H 0.0642 0.6538 -0.1475 0.074 Uiso 1 1 calc R
O21 O 0.3360(2) 0.5150(2) 0.3026(4) 0.0664(16) Uani 1 1 d .
O22 O 0.3826(3) 0.4686(3) 0.3948(5) 0.091(2) Uani 1 1 d .
H22 H 0.4067 0.4812 0.4054 0.137 Uiso 1 1 calc R
O31 O 0.2744(2) 0.7360(3) 0.0672(3) 0.0702(18) Uani 1 1 d .
H31 H 0.3039 0.7420 0.0959 0.105 Uiso 1 1 calc R
O32 O 0.2178(2) 0.7419(2) 0.0720(3) 0.0565(14) Uani 1 1 d .
O41 O 0.1145(2) 0.6242(2) 0.2957(3) 0.0623(16) Uani 1 1 d .
H41 H 0.1300 0.6221 0.2829 0.093 Uiso 1 1 calc R
O42 O 0.1006(2) 0.6738(2) 0.3430(4) 0.0742(18) Uani 1 1 d .
O1S O 0.3670(3) 0.7553(2) 0.0793(3) 0.0468(16) Uani 0.80 1 d P
O2S O 0.0552(4) 0.6035(5) 0.3479(7) 0.119(4) Uani 0.75 1 d P
P1 P 0.04634(6) 0.71387(5) 0.02353(9) 0.0315(3) Uani 1 1 d .
P2 P 0.13467(5) 0.45286(5) 0.16273(8) 0.0259(3) Uani 1 1 d .
P3 P 0.24131(7) 0.57759(5) 0.08249(9) 0.0346(4) Uani 1 1 d .
P4 P 0.29845(5) 0.66179(5) 0.40769(8) 0.0251(3) Uani 1 1 d .
S1 S 0.13332(5) 0.58702(5) 0.07994(7) 0.0256(3) Uani 1 1 d .
S2 S 0.24954(5) 0.55720(5) 0.25636(7) 0.0246(3) Uani 1 1 d .
S3 S 0.23225(5) 0.69422(5) 0.18884(7) 0.0252(3) Uani 1 1 d .
S4 S 0.15195(5) 0.64485(5) 0.22893(8) 0.0297(3) Uani 1 1 d .

loop_
_atom_site_aniso_label
_atom_site_aniso_U_11
_atom_site_aniso_U_22
_atom_site_aniso_U_33
_atom_site_aniso_U_23
_atom_site_aniso_U_13
_atom_site_aniso_U_12
Ag1 0.0287(2) 0.0301(2) 0.0250(2) -0.00153(17) 0.0148(2) 0.00512(17)
Ag2 0.0272(2) 0.0224(2) 0.0275(2) -0.00095(16) 0.0152(2) -0.00085(16)
Ag3 0.0318(2) 0.0240(2) 0.0260(2) -0.00378(16) 0.0191(2) -0.00126(17)
Ag4 0.0283(2) 0.0259(2) 0.0245(2) -0.00125(16) 0.0166(2) -0.00077(17)
C11 0.026(3) 0.040(3) 0.021(3) -0.002(2) 0.014(3) 0.003(2)
C12 0.025(3) 0.033(3) 0.026(3) -0.009(2) 0.016(3) -0.001(2)
C13 0.031(3) 0.039(3) 0.029(3) -0.008(3) 0.021(3) -0.005(3)
C14 0.045(4) 0.049(4) 0.040(4) -0.019(3) 0.030(4) -0.016(3)
C15 0.038(4) 0.073(5) 0.027(3) -0.013(3) 0.019(3) -0.007(4)
C16 0.033(3) 0.056(4) 0.024(3) -0.009(3) 0.016(3) -0.003(3)
C17 0.031(3) 0.041(4) 0.025(3) 0.005(3) 0.017(3) 0.006(3)
C21 0.048(4) 0.029(3) 0.028(3) 0.003(3) 0.014(3) -0.002(3)
C22 0.052(4) 0.018(3) 0.031(3) -0.003(2) 0.025(3) -0.003(3)
C23 0.092(6) 0.031(4) 0.062(5) 0.002(3) 0.065(5) 0.002(4)
C24 0.116(8) 0.050(5) 0.084(7) 0.005(5) 0.086(7) 0.012(5)
C25 0.080(6) 0.043(4) 0.064(5) 0.022(4) 0.048(5) 0.008(4)
C26 0.053(5) 0.044(4) 0.047(5) 0.004(3) 0.028(4) -0.003(4)
C27 0.042(4) 0.050(4) 0.061(5) -0.005(4) 0.033(4) 0.007(3)
C31 0.035(3) 0.029(3) 0.026(3) -0.001(2) 0.020(3) -0.008(2)
C32 0.029(3) 0.024(3) 0.023(3) -0.003(2) 0.018(3) -0.005(2)
C33 0.035(3) 0.029(3) 0.026(3) 0.000(2) 0.022(3) -0.003(2)
C34 0.034(3) 0.037(3) 0.035(4) -0.002(3) 0.021(3) -0.003(3)
C35 0.035(4) 0.050(4) 0.046(4) 0.000(3) 0.027(3) -0.009(3)
C36 0.053(4) 0.052(4) 0.041(4) -0.006(3) 0.035(4) -0.015(3)
C37 0.058(5) 0.029(3) 0.029(3) 0.000(3) 0.029(4) -0.010(3)
C41 0.037(4) 0.046(4) 0.030(3) -0.008(3) 0.021(3) 0.002(3)
C42 0.028(3) 0.033(3) 0.030(3) -0.004(2) 0.016(3) 0.005(2)
C43 0.053(4) 0.035(3) 0.039(4) 0.003(3) 0.031(4) 0.010(3)
C44 0.092(7) 0.036(4) 0.070(6) 0.003(4) 0.061(6) 0.009(4)
C45 0.103(8) 0.039(4) 0.083(7) -0.002(4) 0.072(7) 0.016(4)
C46 0.061(5) 0.063(5) 0.050(5) -0.011(4) 0.042(4) 0.006(4)
C47 0.051(5) 0.064(5) 0.055(5) -0.031(4) 0.040(4) -0.021(4)
C101 0.027(3) 0.043(4) 0.026(3) -0.003(3) 0.014(3) 0.003(3)
C102 0.038(4) 0.050(4) 0.049(4) -0.015(3) 0.023(4) -0.004(3)
C103 0.047(5) 0.084(6) 0.066(6) -0.043(5) 0.030(5) -0.006(4)
C104 0.039(4) 0.136(9) 0.024(4) -0.014(5) 0.014(4) 0.022(5)
C105 0.039(4) 0.127(9) 0.034(4) 0.015(5) 0.022(4) 0.024(5)
C106 0.029(3) 0.071(5) 0.033(4) 0.007(3) 0.017(3) 0.009(3)
C107 0.033(3) 0.029(3) 0.033(3) -0.002(2) 0.018(3) 0.005(2)
C108 0.037(3) 0.032(3) 0.036(4) 0.000(3) 0.021(3) 0.007(3)
C109 0.035(4) 0.048(4) 0.056(5) 0.003(4) 0.028(4) 0.009(3)
C110 0.062(5) 0.049(5) 0.076(6) 0.005(4) 0.054(5) 0.010(4)
C111 0.065(5) 0.053(5) 0.051(5) 0.001(4) 0.043(5) 0.009(4)
C112 0.039(4) 0.050(4) 0.037(4) 0.002(3) 0.024(3) 0.008(3)
C113 0.033(3) 0.030(3) 0.037(4) -0.007(3) 0.017(3) -0.002(3)
C114 0.054(5) 0.043(5) 0.088(7) -0.010(4) 0.042(5) 0.000(4)
C115 0.075(7) 0.036(4) 0.136(10) -0.025(5) 0.067(7) -0.001(4)
C116 0.052(5) 0.036(4) 0.092(7) -0.010(4) 0.037(5) -0.009(4)
C117 0.035(4) 0.049(5) 0.057(5) -0.009(4) 0.020(4) -0.009(3)
C118 0.032(3) 0.038(4) 0.035(4) -0.006(3) 0.012(3) 0.000(3)
C201 0.026(3) 0.024(3) 0.025(3) 0.002(2) 0.014(3) 0.000(2)
C202 0.031(3) 0.040(4) 0.034(3) -0.003(3) 0.021(3) 0.002(3)
C203 0.041(4) 0.038(4) 0.035(4) -0.006(3) 0.024(3) 0.000(3)
C204 0.034(3) 0.035(3) 0.029(3) -0.001(3) 0.015(3) -0.007(3)
C205 0.027(3) 0.048(4) 0.037(4) -0.002(3) 0.021(3) 0.001(3)
C206 0.030(3) 0.034(3) 0.037(4) -0.004(3) 0.022(3) -0.004(3)
C207 0.021(3) 0.035(3) 0.026(3) -0.007(2) 0.012(3) -0.002(2)
C208 0.043(4) 0.044(4) 0.029(3) 0.000(3) 0.024(3) 0.008(3)
C209 0.048(4) 0.067(5) 0.028(4) -0.001(3) 0.026(3) 0.005(4)
C210 0.037(4) 0.065(5) 0.036(4) -0.019(3) 0.025(3) -0.005(3)
C211 0.045(4) 0.039(4) 0.059(5) -0.018(3) 0.035(4) -0.005(3)
C212 0.039(4) 0.032(3) 0.059(5) -0.007(3) 0.034(4) 0.000(3)
C213 0.033(3) 0.027(3) 0.024(3) 0.003(2) 0.020(3) 0.003(2)
C214 0.035(3) 0.028(3) 0.028(3) 0.001(2) 0.021(3) -0.001(2)
C215 0.032(3) 0.043(4) 0.034(4) 0.010(3) 0.018(3) 0.009(3)
C216 0.045(4) 0.030(3) 0.031(3) 0.007(3) 0.026(3) 0.011(3)
C217 0.049(4) 0.023(3) 0.033(3) 0.000(2) 0.029(3) 0.002(3)
C218 0.032(3) 0.029(3) 0.029(3) -0.003(2) 0.020(3) -0.003(2)
C301 0.050(4) 0.033(3) 0.055(4) -0.002(3) 0.040(4) 0.003(3)
C302 0.058(5) 0.040(4) 0.074(6) -0.004(4) 0.054(5) 0.003(3)
C303 0.063(6) 0.052(5) 0.111(9) -0.002(5) 0.061(6) 0.013(4)
C304 0.054(6) 0.083(7) 0.134(10) -0.038(7) 0.053(7) -0.002(5)
C305 0.048(6) 0.069(7) 0.134(11) -0.040(7) 0.021(7) 0.008(5)
C306 0.053(5) 0.053(5) 0.087(7) -0.018(5) 0.035(5) 0.012(4)
C307 0.051(4) 0.023(3) 0.037(4) 0.000(2) 0.033(3) 0.008(3)
C308 0.057(5) 0.026(3) 0.037(4) 0.006(3) 0.024(4) 0.007(3)
C309 0.050(4) 0.029(3) 0.040(4) -0.001(3) 0.020(4) 0.009(3)
C310 0.043(4) 0.025(3) 0.061(5) 0.000(3) 0.036(4) 0.006(3)
C311 0.056(4) 0.028(3) 0.047(4) 0.004(3) 0.043(4) 0.007(3)
C312 0.052(4) 0.038(4) 0.039(4) -0.003(3) 0.036(4) 0.003(3)
C313 0.078(5) 0.030(3) 0.053(4) -0.003(3) 0.053(5) 0.003(3)
C314 0.057(5) 0.050(4) 0.050(5) 0.010(4) 0.037(4) 0.000(4)
C315 0.066(6) 0.058(5) 0.058(5) 0.012(4) 0.042(5) -0.009(4)
C316 0.095(7) 0.044(4) 0.058(5) 0.011(4) 0.059(6) 0.008(4)
C317 0.125(10) 0.106(9) 0.064(6) 0.012(6) 0.077(7) 0.016(7)
C318 0.103(8) 0.070(6) 0.069(6) 0.010(5) 0.071(6) 0.025(5)
C401 0.042(4) 0.022(3) 0.029(3) 0.000(2) 0.025(3) -0.006(2)
C402 0.039(3) 0.027(3) 0.035(3) 0.004(2) 0.028(3) 0.002(2)
C403 0.048(4) 0.036(3) 0.047(4) 0.010(3) 0.037(4) 0.007(3)
C404 0.067(5) 0.042(4) 0.047(4) 0.013(3) 0.047(4) 0.001(3)
C405 0.052(5) 0.061(5) 0.041(4) 0.025(4) 0.027(4) 0.004(4)
C406 0.037(4) 0.058(5) 0.034(4) 0.016(3) 0.018(3) -0.005(3)
C407 0.030(3) 0.027(3) 0.023(3) -0.003(2) 0.016(3) -0.009(2)
C408 0.086(6) 0.032(4) 0.037(4) -0.006(3) 0.044(4) -0.013(4)
C409 0.100(7) 0.037(4) 0.049(5) -0.012(3) 0.059(5) -0.017(4)
C410 0.066(5) 0.025(3) 0.056(5) -0.014(3) 0.046(4) -0.011(3)
C411 0.061(5) 0.030(3) 0.053(4) 0.004(3) 0.045(4) -0.002(3)
C412 0.046(4) 0.025(3) 0.035(3) 0.002(2) 0.031(3) 0.001(3)
C413 0.028(3) 0.028(3) 0.028(3) 0.010(2) 0.015(3) -0.005(2)
C414 0.038(4) 0.040(4) 0.046(4) 0.001(3) 0.024(3) -0.010(3)
C415 0.031(4) 0.062(5) 0.048(5) -0.002(4) 0.011(4) -0.020(3)
C416 0.040(4) 0.048(5) 0.085(7) 0.021(4) 0.032(5) 0.005(4)
C417 0.038(4) 0.036(4) 0.077(6) 0.009(4) 0.033(4) 0.005(3)
C418 0.034(4) 0.033(3) 0.047(4) 0.006(3) 0.023(3) 0.001(3)
C1S 0.19(2) 0.29(3) 0.21(2) -0.19(3) 0.19(2) -0.19(2)
C2S 0.165(18) 0.113(13) 0.22(2) -0.091(15) 0.163(19) -0.082(13)
C3S 0.014(5) 0.23(2) 0.052(7) 0.074(10) 0.001(5) -0.018(8)
O11 0.039(2) 0.035(2) 0.026(2) 0.0027(18) 0.019(2) 0.0003(19)
O12 0.052(3) 0.053(3) 0.025(2) 0.009(2) 0.018(2) 0.005(2)
O21 0.056(4) 0.076(4) 0.070(4) 0.008(3) 0.043(3) 0.020(3)
O22 0.060(4) 0.091(5) 0.106(6) 0.030(5) 0.049(4) 0.034(4)
O31 0.064(4) 0.116(5) 0.035(3) -0.006(3) 0.035(3) -0.032(4)
O32 0.047(3) 0.079(4) 0.030(3) 0.011(3) 0.020(3) 0.002(3)
O41 0.072(4) 0.067(4) 0.084(4) -0.038(3) 0.067(4) -0.037(3)
O42 0.090(4) 0.085(4) 0.095(5) -0.049(4) 0.082(4) -0.041(4)
O1S 0.066(4) 0.034(3) 0.041(4) 0.012(3) 0.036(3) 0.003(3)
O2S 0.093(8) 0.152(12) 0.116(9) 0.048(8) 0.071(8) 0.005(8)
P1 0.0274(8) 0.0287(8) 0.0267(8) -0.0018(6) 0.0134(7) 0.0037(6)
P2 0.0253(7) 0.0223(7) 0.0266(8) -0.0012(6) 0.0160(7) 0.0001(6)
P3 0.0554(11) 0.0240(7) 0.0384(9) -0.0001(6) 0.0372(9) 0.0047(7)
P4 0.0287(7) 0.0220(7) 0.0218(7) 0.0009(5) 0.0159(6) -0.0051(6)
S1 0.0259(7) 0.0232(7) 0.0202(7) -0.0012(5) 0.0124(6) 0.0014(5)
S2 0.0275(7) 0.0217(6) 0.0214(7) -0.0009(5) 0.0151(6) -0.0003(5)
S3 0.0306(7) 0.0212(6) 0.0238(7) -0.0005(5) 0.0184(6) -0.0007(5)
S4 0.0259(7) 0.0332(8) 0.0246(7) -0.0047(6) 0.0148(6) 0.0014(6)

loop_
_atom_type_symbol
_atom_type_description
_atom_type_scat_dispersion_real
_atom_type_scat_dispersion_imag
_atom_type_scat_source
C C 0.0033 0.0016 'International Tables Vol C Tables 4.2.6.8 and 6.1.1.4'
H H 0.0000 0.0000 'International Tables Vol C Tables 4.2.6.8 and 6.1.1.4'
O O 0.0106 0.0060 'International Tables Vol C Tables 4.2.6.8 and 6.1.1.4'
P P 0.1023 0.0942 'International Tables Vol C Tables 4.2.6.8 and 6.1.1.4'
S S 0.1246 0.1234 'International Tables Vol C Tables 4.2.6.8 and 6.1.1.4'
Ag Ag -0.8971 1.1015 'International Tables Vol C Tables 4.2.6.8 and 6.1.1.4'

loop_
_geom_angle_atom_site_label_1
_geom_angle_atom_site_label_2
_geom_angle_atom_site_label_3
_geom_angle
_geom_angle_site_symmetry_1
P1 Ag1 S1 135.52(6) .
P1 Ag1 S4 127.01(5) .
S1 Ag1 S4 97.42(5) .
P2 Ag2 S1 132.24(5) .
P2 Ag2 S2 130.55(5) .
S1 Ag2 S2 94.75(5) .
P3 Ag3 S3 137.08(6) .
P3 Ag3 S1 108.72(6) .
S3 Ag3 S1 113.74(5) .
P4 Ag4 S3 119.67(5) .
P4 Ag4 S4 110.58(5) .
S3 Ag4 S4 101.06(5) .
P4 Ag4 S2 112.43(5) .
S3 Ag4 S2 107.87(5) .
S4 Ag4 S2 103.53(5) .
C12 C11 C16 119.0(6) .
C12 C11 C17 124.2(5) .
C16 C11 C17 116.9(6) .
C11 C12 C13 119.4(5) .
C11 C12 S1 124.9(5) .
C13 C12 S1 115.6(5) .
C14 C13 C12 121.4(6) .
C14 C13 H13 119.2 .
C12 C13 H13 119.3 .
C13 C14 C15 119.3(7) .
C13 C14 H14 120.4 .
C15 C14 H14 120.4 .
C16 C15 C14 120.0(6) .
C16 C15 H15 120.0 .
C14 C15 H15 120.0 .
C15 C16 C11 120.8(7) .
C15 C16 H16 119.6 .
C11 C16 H16 119.6 .
O11 C17 O12 119.8(6) .
O11 C17 C11 125.9(6) .
O12 C17 C11 114.3(5) .
C26 C21 C22 118.5(7) .
C26 C21 C27 117.3(7) .
C22 C21 C27 124.3(6) .
C23 C22 C21 119.3(7) .
C23 C22 S2 118.3(6) .
C21 C22 S2 122.2(5) .
C22 C23 C24 119.7(8) .
C22 C23 H23 120.1 .
C24 C23 H23 120.2 .
C23 C24 C25 119.8(8) .
C23 C24 H24 120.1 .
C25 C24 H24 120.1 .
C26 C25 C24 121.6(8) .
C26 C25 H25 119.2 .
C24 C25 H25 119.2 .
C25 C26 C21 121.0(8) .
C25 C26 H26 119.6 .
C21 C26 H26 119.5 .
O21 C27 O22 120.7(8) .
O21 C27 C21 122.4(7) .
O22 C27 C21 116.8(8) .
C32 C31 C36 119.5(6) .
C32 C31 C37 124.0(6) .
C36 C31 C37 116.5(6) .
C31 C32 C33 117.8(5) .
C31 C32 S3 124.4(5) .
C33 C32 S3 117.8(4) .
C34 C33 C32 122.3(5) .
C34 C33 H33 118.8 .
C32 C33 H33 118.9 .
C33 C34 C35 119.1(6) .
C33 C34 H34 120.5 .
C35 C34 H34 120.4 .
C36 C35 C34 119.6(6) .
C36 C35 H35 120.2 .
C34 C35 H35 120.2 .
C35 C36 C31 121.6(6) .
C35 C36 H36 119.2 .
C31 C36 H36 119.2 .
O32 C37 O31 122.5(6) .
O32 C37 C31 123.5(6) .
O31 C37 C31 114.0(7) .
C42 C41 C46 117.1(7) .
C42 C41 C47 127.2(6) .
C46 C41 C47 115.7(6) .
C41 C42 C43 118.8(6) .
C41 C42 S4 124.1(5) .
C43 C42 S4 117.2(5) .
C44 C43 C42 122.5(7) .
C44 C43 H43 118.8 .
C42 C43 H43 118.8 .
C45 C44 C43 119.3(8) .
C45 C44 H44 120.4 .
C43 C44 H44 120.4 .
C44 C45 C46 118.5(7) .
C44 C45 H45 120.8 .
C46 C45 H45 120.7 .
C45 C46 C41 123.8(7) .
C45 C46 H46 118.2 .
C41 C46 H46 118.0 .
O42 C47 O41 116.5(7) .
O42 C47 C41 123.4(7) .
O41 C47 C41 120.0(6) .
C102 C101 C106 118.8(7) .
C102 C101 P1 119.9(6) .
C106 C101 P1 121.0(5) .
C101 C102 C103 119.2(8) .
C101 C102 H102 120.4 .
C103 C102 H102 120.4 .
C104 C103 C102 121.7(9) .
C104 C103 H103 119.1 .
C102 C103 H103 119.2 .
C105 C104 C103 119.2(8) .
C105 C104 H104 120.4 .
C103 C104 H104 120.4 .
C104 C105 C106 121.8(10) .
C104 C105 H105 119.0 .
C106 C105 H105 119.2 .
C101 C106 C105 119.2(8) .
C101 C106 H106 120.4 .
C105 C106 H106 120.4 .
C108 C107 C112 119.0(6) .
C108 C107 P1 124.0(5) .
C112 C107 P1 116.8(5) .
C107 C108 C109 121.3(7) .
C107 C108 H108 119.3 .
C109 C108 H108 119.4 .
C110 C109 C108 118.3(7) .
C110 C109 H109 120.9 .
C108 C109 H109 120.8 .
C109 C110 C111 122.1(7) .
C109 C110 H110 118.9 .
C111 C110 H110 118.9 .
C112 C111 C110 118.5(8) .
C112 C111 H111 120.7 .
C110 C111 H111 120.8 .
C111 C112 C107 120.8(7) .
C111 C112 H112 119.6 .
C107 C112 H112 119.6 .
C118 C113 C114 118.6(7) .
C118 C113 P1 118.3(5) .
C114 C113 P1 123.0(6) .
C113 C114 C115 118.2(8) .
C113 C114 H114 120.9 .
C115 C114 H114 120.9 .
C116 C115 C114 122.7(8) .
C116 C115 H115 118.6 .
C114 C115 H115 118.7 .
C115 C116 C117 118.8(8) .
C115 C116 H116 120.6 .
C117 C116 H116 120.5 .
C116 C117 C118 120.1(8) .
C116 C117 H117 120.0 .
C118 C117 H117 119.9 .
C113 C118 C117 121.4(7) .
C113 C118 H118 119.2 .
C117 C118 H118 119.4 .
C202 C201 C206 119.1(6) .
C202 C201 P2 118.2(5) .
C206 C201 P2 122.5(5) .
C201 C202 C203 120.2(6) .
C201 C202 H202 119.9 .
C203 C202 H202 119.9 .
C204 C203 C202 120.0(6) .
C204 C203 H203 120.0 .
C202 C203 H203 120.0 .
C203 C204 C205 120.0(6) .
C203 C204 H204 120.0 .
C205 C204 H204 120.0 .
C204 C205 C206 120.6(6) .
C204 C205 H205 119.7 .
C206 C205 H205 119.7 .
C205 C206 C201 120.1(6) .
C205 C206 H206 119.9 .
C201 C206 H206 119.9 .
C208 C207 C212 118.6(6) .
C208 C207 P2 123.3(5) .
C212 C207 P2 118.1(5) .
C207 C208 C209 121.3(7) .
C207 C208 H208 119.4 .
C209 C208 H208 119.3 .
C208 C209 C210 119.2(7) .
C208 C209 H209 120.4 .
C210 C209 H209 120.4 .
C211 C210 C209 120.8(7) .
C211 C210 H210 119.6 .
C209 C210 H210 119.5 .
C210 C211 C212 120.4(7) .
C210 C211 H211 119.8 .
C212 C211 H211 119.8 .
C207 C212 C211 119.6(7) .
C207 C212 H212 120.2 .
C211 C212 H212 120.1 .
C218 C213 C214 118.9(5) .
C218 C213 P2 122.8(5) .
C214 C213 P2 118.2(4) .
C215 C214 C213 120.7(6) .
C215 C214 H214 119.6 .
C213 C214 H214 119.7 .
C214 C215 C216 119.5(6) .
C214 C215 H215 120.3 .
C216 C215 H215 120.2 .
C217 C216 C215 120.5(6) .
C217 C216 H216 119.8 .
C215 C216 H216 119.8 .
C216 C217 C218 119.9(6) .
C216 C217 H217 120.1 .
C218 C217 H217 120.0 .
C213 C218 C217 120.5(6) .
C213 C218 H218 119.7 .
C217 C218 H218 119.8 .
C306 C301 C302 120.3(7) .
C306 C301 P3 117.8(6) .
C302 C301 P3 121.9(6) .
C303 C302 C301 118.8(8) .
C303 C302 H302 120.7 .
C301 C302 H302 120.5 .
C304 C303 C302 120.9(9) .
C304 C303 H303 119.6 .
C302 C303 H303 119.5 .
C303 C304 C305 119.8(10) .
C303 C304 H304 120.0 .
C305 C304 H304 120.2 .
C304 C305 C306 119.3(10) .
C304 C305 H305 120.3 .
C306 C305 H305 120.5 .
C301 C306 C305 120.7(9) .
C301 C306 H306 119.6 .
C305 C306 H306 119.7 .
C308 C307 C312 118.8(6) .
C308 C307 P3 122.8(5) .
C312 C307 P3 118.2(5) .
C309 C308 C307 121.7(7) .
C309 C308 H308 119.1 .
C307 C308 H308 119.1 .
C308 C309 C310 118.8(7) .
C308 C309 H309 120.6 .
C310 C309 H309 120.6 .
C311 C310 C309 119.8(6) .
C311 C310 H310 120.1 .
C309 C310 H310 120.1 .
C310 C311 C312 121.2(6) .
C310 C311 H311 119.4 .
C312 C311 H311 119.4 .
C311 C312 C307 119.7(6) .
C311 C312 H312 120.2 .
C307 C312 H312 120.2 .
C314 C313 C318 118.0(7) .
C314 C313 P3 119.4(6) .
C318 C313 P3 122.4(6) .
C313 C314 C315 121.0(8) .
C313 C314 H314 119.4 .
C315 C314 H314 119.5 .
C316 C315 C314 119.3(9) .
C316 C315 H315 120.3 .
C314 C315 H315 120.4 .
C315 C316 C317 121.0(8) .
C315 C316 H316 119.6 .
C317 C316 H316 119.5 .
C316 C317 C318 121.4(10) .
C316 C317 H317 119.2 .
C318 C317 H317 119.4 .
C313 C318 C317 118.7(9) .
C313 C318 H318 120.7 .
C317 C318 H318 120.6 .
C402 C401 C406 118.5(6) .
C402 C401 P4 117.1(5) .
C406 C401 P4 124.3(5) .
C401 C402 C403 121.1(6) .
C401 C402 H402 119.5 .
C403 C402 H402 119.4 .
C404 C403 C402 119.8(6) .
C404 C403 H403 120.1 .
C402 C403 H403 120.1 .
C403 C404 C405 120.0(6) .
C403 C404 H404 119.9 .
C405 C404 H404 120.0 .
C406 C405 C404 120.2(7) .
C406 C405 H405 119.9 .
C404 C405 H405 119.9 .
C405 C406 C401 120.2(7) .
C405 C406 H406 119.9 .
C401 C406 H406 119.8 .
C408 C407 C412 117.6(6) .
C408 C407 P4 123.4(5) .
C412 C407 P4 118.8(4) .
C407 C408 C409 120.9(6) .
C407 C408 H408 119.6 .
C409 C408 H408 119.5 .
C410 C409 C408 120.7(7) .
C410 C409 H409 119.7 .
C408 C409 H409 119.6 .
C409 C410 C411 120.0(6) .
C409 C410 H410 119.9 .
C411 C410 H410 120.0 .
C412 C411 C410 119.5(6) .
C412 C411 H411 120.2 .
C410 C411 H411 120.3 .
C411 C412 C407 121.3(6) .
C411 C412 H412 119.4 .
C407 C412 H412 119.3 .
C414 C413 C418 118.6(6) .
C414 C413 P4 123.6(5) .
C418 C413 P4 117.8(5) .
C415 C414 C413 118.6(7) .
C415 C414 H414 120.7 .
C413 C414 H414 120.7 .
C416 C415 C414 121.0(7) .
C416 C415 H415 119.5 .
C414 C415 H415 119.5 .
C417 C416 C415 120.5(8) .
C417 C416 H416 119.7 .
C415 C416 H416 119.8 .
C416 C417 C418 120.3(8) .
C416 C417 H417 119.9 .
C418 C417 H417 119.8 .
C417 C418 C413 121.0(7) .
C417 C418 H418 119.5 .
C413 C418 H418 119.5 .
O1S C1S C2S 114.7(19) .
C3S C3S O2S 129.0(15) 2
C17 O12 H12 109.5 .
C27 O22 H22 109.6 .
C37 O31 H31 109.5 .
C47 O41 H41 109.5 .
C113 P1 C107 106.3(3) .
C113 P1 C101 104.2(3) .
C107 P1 C101 105.6(3) .
C113 P1 Ag1 113.1(2) .
C107 P1 Ag1 111.4(2) .
C101 P1 Ag1 115.5(2) .
C207 P2 C213 104.9(3) .
C207 P2 C201 105.4(3) .
C213 P2 C201 104.1(3) .
C207 P2 Ag2 108.6(2) .
C213 P2 Ag2 117.1(2) .
C201 P2 Ag2 115.56(19) .
C301 P3 C313 106.1(4) .
C301 P3 C307 103.8(3) .
C313 P3 C307 105.9(3) .
C301 P3 Ag3 117.1(2) .
C313 P3 Ag3 111.0(2) .
C307 P3 Ag3 112.1(2) .
C413 P4 C401 104.0(3) .
C413 P4 C407 105.1(3) .
C401 P4 C407 102.5(3) .
C413 P4 Ag4 114.0(2) .
C401 P4 Ag4 115.2(2) .
C407 P4 Ag4 114.6(2) .
C12 S1 Ag2 113.1(2) .
C12 S1 Ag1 110.9(2) .
Ag2 S1 Ag1 124.11(6) .
C12 S1 Ag3 109.3(2) .
Ag2 S1 Ag3 100.85(5) .
Ag1 S1 Ag3 95.45(5) .
C22 S2 Ag2 105.0(2) .
C22 S2 Ag4 104.1(2) .
Ag2 S2 Ag4 112.23(5) .
C32 S3 Ag3 101.62(19) .
C32 S3 Ag4 108.97(19) .
Ag3 S3 Ag4 86.33(5) .
C42 S4 Ag1 105.5(2) .
C42 S4 Ag4 104.5(2) .
Ag1 S4 Ag4 101.85(5) .

loop_
_geom_bond_atom_site_label_1
_geom_bond_atom_site_label_2
_geom_bond_distance
_geom_bond_site_symmetry_2
Ag1 P1 2.3902(17) .
Ag1 S1 2.4926(15) .
Ag1 S4 2.5134(17) .
Ag2 P2 2.3908(16) .
Ag2 S1 2.4881(15) .
Ag2 S2 2.5277(15) .
Ag3 P3 2.4015(16) .
Ag3 S3 2.4587(15) .
Ag3 S1 2.5558(16) .
Ag4 P4 2.4723(16) .
Ag4 S3 2.6209(15) .
Ag4 S4 2.6281(17) .
Ag4 S2 2.6514(15) .
C11 C12 1.384(8) .
C11 C16 1.424(8) .
C11 C17 1.481(9) .
C12 C13 1.402(8) .
C12 S1 1.779(6) .
C13 C14 1.382(9) .
C13 H13 0.9500 .
C14 C15 1.400(11) .
C14 H14 0.9500 .
C15 C16 1.372(11) .
C15 H15 0.9500 .
C16 H16 0.9500 .
C17 O11 1.209(7) .
C17 O12 1.338(8) .
C21 C26 1.380(10) .
C21 C22 1.470(10) .
C21 C27 1.478(11) .
C22 C23 1.383(10) .
C22 S2 1.771(6) .
C23 C24 1.386(12) .
C23 H23 0.9500 .
C24 C25 1.412(13) .
C24 H24 0.9500 .
C25 C26 1.339(12) .
C25 H25 0.9500 .
C26 H26 0.9500 .
C27 O21 1.270(10) .
C27 O22 1.278(10) .
C31 C32 1.401(8) .
C31 C36 1.415(9) .
C31 C37 1.511(9) .
C32 C33 1.410(8) .
C32 S3 1.764(6) .
C33 C34 1.380(9) .
C33 H33 0.9500 .
C34 C35 1.411(10) .
C34 H34 0.9500 .
C35 C36 1.362(10) .
C35 H35 0.9500 .
C36 H36 0.9500 .
C37 O32 1.237(9) .
C37 O31 1.295(8) .
C41 C42 1.411(9) .
C41 C46 1.413(10) .
C41 C47 1.441(11) .
C42 C43 1.415(10) .
C42 S4 1.780(6) .
C43 C44 1.398(10) .
C43 H43 0.9500 .
C44 C45 1.386(12) .
C44 H44 0.9500 .
C45 C46 1.396(12) .
C45 H45 0.9500 .
C46 H46 0.9500 .
C47 O42 1.222(9) .
C47 O41 1.327(9) .
C101 C102 1.356(10) .
C101 C106 1.403(10) .
C101 P1 1.827(7) .
C102 C103 1.402(12) .
C102 H102 0.9500 .
C103 C104 1.367(15) .
C103 H103 0.9500 .
C104 C105 1.308(15) .
C104 H104 0.9500 .
C105 C106 1.405(11) .
C105 H105 0.9500 .
C106 H106 0.9500 .
C107 C108 1.385(9) .
C107 C112 1.398(9) .
C107 P1 1.826(7) .
C108 C109 1.389(10) .
C108 H108 0.9500 .
C109 C110 1.374(12) .
C109 H109 0.9500 .
C110 C111 1.394(12) .
C110 H110 0.9500 .
C111 C112 1.377(10) .
C111 H111 0.9500 .
C112 H112 0.9500 .
C113 C118 1.367(10) .
C113 C114 1.399(11) .
C113 P1 1.812(7) .
C114 C115 1.403(12) .
C114 H114 0.9500 .
C115 C116 1.345(13) .
C115 H115 0.9500 .
C116 C117 1.370(12) .
C116 H116 0.9500 .
C117 C118 1.395(10) .
C117 H117 0.9500 .
C118 H118 0.9500 .
C201 C202 1.387(8) .
C201 C206 1.400(8) .
C201 P2 1.825(6) .
C202 C203 1.403(9) .
C202 H202 0.9500 .
C203 C204 1.378(10) .
C203 H203 0.9500 .
C204 C205 1.379(9) .
C204 H204 0.9500 .
C205 C206 1.385(9) .
C205 H205 0.9500 .
C206 H206 0.9500 .
C207 C208 1.392(9) .
C207 C212 1.407(9) .
C207 P2 1.803(6) .
C208 C209 1.392(9) .
C208 H208 0.9500 .
C209 C210 1.403(11) .
C209 H209 0.9500 .
C210 C211 1.351(11) .
C210 H210 0.9500 .
C211 C212 1.418(10) .
C211 H211 0.9500 .
C212 H212 0.9500 .
C213 C218 1.391(8) .
C213 C214 1.401(8) .
C213 P2 1.815(6) .
C214 C215 1.387(9) .
C214 H214 0.9500 .
C215 C216 1.408(10) .
C215 H215 0.9500 .
C216 C217 1.365(9) .
C216 H216 0.9500 .
C217 C218 1.407(9) .
C217 H217 0.9500 .
C218 H218 0.9500 .
C301 C306 1.355(12) .
C301 C302 1.412(10) .
C301 P3 1.814(8) .
C302 C303 1.385(13) .
C302 H302 0.9500 .
C303 C304 1.384(15) .
C303 H303 0.9500 .
C304 C305 1.385(15) .
C304 H304 0.9500 .
C305 C306 1.403(13) .
C305 H305 0.9500 .
C306 H306 0.9500 .
C307 C308 1.388(10) .
C307 C312 1.394(9) .
C307 P3 1.835(7) .
C308 C309 1.372(10) .
C308 H308 0.9500 .
C309 C310 1.402(10) .
C309 H309 0.9500 .
C310 C311 1.371(10) .
C310 H310 0.9500 .
C311 C312 1.378(9) .
C311 H311 0.9500 .
C312 H312 0.9500 .
C313 C314 1.342(11) .
C313 C318 1.384(10) .
C313 P3 1.827(7) .
C314 C315 1.423(11) .
C314 H314 0.9500 .
C315 C316 1.305(12) .
C315 H315 0.9500 .
C316 C317 1.327(14) .
C316 H316 0.9500 .
C317 C318 1.395(12) .
C317 H317 0.9500 .
C318 H318 0.9500 .
C401 C402 1.380(9) .
C401 C406 1.385(9) .
C401 P4 1.821(6) .
C402 C403 1.392(8) .
C402 H402 0.9500 .
C403 C404 1.357(10) .
C403 H403 0.9500 .
C404 C405 1.384(11) .
C404 H404 0.9500 .
C405 C406 1.385(10) .
C405 H405 0.9500 .
C406 H406 0.9500 .
C407 C408 1.385(9) .
C407 C412 1.395(8) .
C407 P4 1.819(6) .
C408 C409 1.394(10) .
C408 H408 0.9500 .
C409 C410 1.347(10) .
C409 H409 0.9500 .
C410 C411 1.392(10) .
C410 H410 0.9500 .
C411 C412 1.381(9) .
C411 H411 0.9500 .
C412 H412 0.9500 .
C413 C414 1.402(9) .
C413 C418 1.407(10) .
C413 P4 1.817(6) .
C414 C415 1.398(11) .
C414 H414 0.9500 .
C415 C416 1.379(13) .
C415 H415 0.9500 .
C416 C417 1.351(12) .
C416 H416 0.9500 .
C417 C418 1.373(10) .
C417 H417 0.9500 .
C418 H418 0.9500 .
C1S O1S 1.43(4) .
C1S C2S 1.60(2) .
C3S C3S 1.29(3) 2
C3S O2S 1.419(16) .
O12 H12 0.8400 .
O22 H22 0.8400 .
O31 H31 0.8401 .
O41 H41 0.8400 .
